data_4038388
loop_
_publ_author_name
'Chang, Meng-Yang'
'Tsai, Yu-Lin'
'Chen, Hsing-Yin'

_publ_section_title
;
 CuBr<sub>2</sub>-Mediated One-Pot Synthesis of Sulfonyl
 9-Fluorenylidenes.
;
_journal_name_full 'The Journal of organic chemistry'
_journal_paper_doi 10.1021/acs.joc.0c00035
_journal_year 2020
_chemical_formula_sum 'C32 H32 O4'
_chemical_formula_weight 480.57
_space_group_crystal_system triclinic
_space_group_IT_number 2
_space_group_name_Hall '-P 1'
_space_group_name_H-M_alt 'P -1'
_atom_sites_solution_hydrogens geom
_audit_creation_method SHELXL-2014/6
_cell_angle_alpha 100.081(13)
_cell_angle_beta 94.108(13)
_cell_angle_gamma 96.439(12)
_cell_formula_units_Z 2
_cell_length_a 10.592(4)
_cell_length_b 10.873(5)
_cell_length_c 11.134(4)
_cell_measurement_reflns_used 5664
_cell_measurement_temperature 99(2)
_cell_measurement_theta_max 26.2578
_cell_measurement_theta_min 2.5515
_cell_volume 1249.0(9)
_computing_cell_refinement 'SAINT V8.34A (Bruker AXS Inc., 2013)'
_computing_data_collection 'Bruker APEX2'
_computing_data_reduction 'SAINT V8.34A (Bruker AXS Inc., 2013)'
_computing_molecular_graphics 'Bruker SHELXTL'
_computing_publication_material 'Bruker SHELXTL'
_computing_structure_refinement 'SHELXL-2014/6 (Sheldrick, 2014)'
_diffrn_ambient_temperature 99(2)
_diffrn_detector_area_resol_mean 8.3333
_diffrn_measured_fraction_theta_full 0.996
_diffrn_measured_fraction_theta_max 0.983
_diffrn_measurement_device_type 'Bruker APEX-II CCD'
_diffrn_measurement_method '\f and \w scans'
_diffrn_radiation_type MoK\a
_diffrn_radiation_wavelength 0.71073
_diffrn_reflns_av_R_equivalents 0.0764
_diffrn_reflns_av_unetI/netI 0.0600
_diffrn_reflns_Laue_measured_fraction_full 0.996
_diffrn_reflns_Laue_measured_fraction_max 0.983
_diffrn_reflns_limit_h_max 13
_diffrn_reflns_limit_h_min -13
_diffrn_reflns_limit_k_max 13
_diffrn_reflns_limit_k_min -13
_diffrn_reflns_limit_l_max 13
_diffrn_reflns_limit_l_min -13
_diffrn_reflns_number 29295
_diffrn_reflns_point_group_measured_fraction_full 0.996
_diffrn_reflns_point_group_measured_fraction_max 0.983
_diffrn_reflns_theta_full 25.242
_diffrn_reflns_theta_max 26.602
_diffrn_reflns_theta_min 1.866
_exptl_absorpt_coefficient_mu 0.083
_exptl_absorpt_correction_T_max 0.7454
_exptl_absorpt_correction_T_min 0.5434
_exptl_absorpt_correction_type multi-scan
_exptl_absorpt_process_details 'SADABS V2014/4 (Bruker AXS Inc.)'
_exptl_crystal_colour colorless
_exptl_crystal_density_diffrn 1.278
_exptl_crystal_density_meas ?
_exptl_crystal_density_method 'not measured'
_exptl_crystal_description tabullar
_exptl_crystal_F_000 512
_exptl_crystal_size_max 0.15
_exptl_crystal_size_mid 0.15
_exptl_crystal_size_min 0.05
_refine_diff_density_max 0.859
_refine_diff_density_min -0.421
_refine_diff_density_rms 0.131
_refine_ls_extinction_method none
_refine_ls_goodness_of_fit_ref 1.065
_refine_ls_hydrogen_treatment constr
_refine_ls_matrix_type full
_refine_ls_number_parameters 331
_refine_ls_number_reflns 5145
_refine_ls_number_restraints 0
_refine_ls_restrained_S_all 1.065
_refine_ls_R_factor_all 0.1193
_refine_ls_R_factor_gt 0.0837
_refine_ls_shift/su_max 0.008
_refine_ls_shift/su_mean 0.001
_refine_ls_structure_factor_coef Fsqd
_refine_ls_weighting_details 'w=1/[\s^2^(Fo^2^)+(0.1286P)^2^+1.5710P] where P=(Fo^2^+2Fc^2^)/3'
_refine_ls_weighting_scheme calc
_refine_ls_wR_factor_gt 0.2196
_refine_ls_wR_factor_ref 0.2436
_reflns_Friedel_coverage 0.000
_reflns_number_gt 3540
_reflns_number_total 5145
_reflns_threshold_expression 'I > 2\s(I)'
_cod_data_source_file jo0c00035_si_001.cif
_cod_data_source_block mo_181107lt_0m
_cod_depositor_comments
;
The following automatic conversions were performed:

data item '_exptl_crystal_density_meas' value 'not measured' was
changed to '?' -- the value is perceived as not measured.

Automatic conversion script
Id: cif_fix_values 7556 2019-12-06 15:28:31Z antanas 
;
_cod_original_cell_volume 1249.1(9)
_cod_database_code 4038388
_shelx_space_group_comment
;
The symmetry employed for this shelxl refinement is uniquely defined
by the following loop, which should always be used as a source of
symmetry information in preference to the above space-group names.
They are only intended as comments.
;
_shelxl_version_number 2014/6

loop_
_space_group_symop_operation_xyz
'x, y, z'
'-x, -y, -z'

loop_
_atom_site_label
_atom_site_type_symbol
_atom_site_fract_x
_atom_site_fract_y
_atom_site_fract_z
_atom_site_U_iso_or_equiv
_atom_site_adp_type
_atom_site_occupancy
_atom_site_site_symmetry_order
_atom_site_calc_flag
_atom_site_refinement_flags_posn
_atom_site_refinement_flags_adp
_atom_site_refinement_flags_occupancy
_atom_site_disorder_assembly
_atom_site_disorder_group
O1 O 0.2763(2) 0.3428(2) 0.1133(2) 0.0208(5) Uani 1 1 d . . . . .
O2 O 0.1996(2) 0.1077(2) 0.0893(2) 0.0244(6) Uani 1 1 d . . . . .
O3 O 0.1402(2) 0.6717(2) -0.0010(2) 0.0222(5) Uani 1 1 d . . . . .
O4 O 0.3777(2) 0.7459(2) 0.0621(2) 0.0245(6) Uani 1 1 d . . . . .
C1 C 0.3220(3) 0.4722(3) 0.1206(3) 0.0252(8) Uani 1 1 d . . . . .
H16 H 0.2583 0.5241 0.1540 0.038 Uiso 1 1 calc R U . . .
H3 H 0.3375 0.4880 0.0386 0.038 Uiso 1 1 calc R U . . .
H1 H 0.4018 0.4937 0.1743 0.038 Uiso 1 1 calc R U . . .
C2 C 0.2521(3) 0.3033(3) 0.2211(3) 0.0181(7) Uani 1 1 d . . . . .
C3 C 0.2652(3) 0.3804(3) 0.3359(3) 0.0198(7) Uani 1 1 d . . . . .
H7 H 0.2903 0.4684 0.3450 0.024 Uiso 1 1 calc R U . . .
C4 C 0.2406(3) 0.3258(3) 0.4379(3) 0.0200(7) Uani 1 1 d . . . . .
C5 C 0.2531(3) 0.3883(3) 0.5717(3) 0.0206(7) Uani 1 1 d . . . . .
H8 H 0.1890 0.4490 0.5852 0.025 Uiso 1 1 calc R U . . .
C6 C 0.2171(3) 0.2776(3) 0.6339(3) 0.0198(7) Uani 1 1 d . . . . .
C7 C 0.2126(3) 0.2751(3) 0.7563(3) 0.0222(7) Uani 1 1 d . . . . .
H12 H 0.2326 0.3504 0.8155 0.027 Uiso 1 1 calc R U . . .
C8 C 0.1783(3) 0.1604(3) 0.7928(3) 0.0260(8) Uani 1 1 d . . . . .
H2 H 0.1747 0.1576 0.8773 0.031 Uiso 1 1 calc R U . . .
C9 C 0.2103(3) 0.1736(3) 0.2073(3) 0.0186(7) Uani 1 1 d . . . . .
C10 C 0.1609(4) -0.0241(3) 0.0709(3) 0.0289(8) Uani 1 1 d . . . . .
H5 H 0.2211 -0.0631 0.1186 0.043 Uiso 1 1 calc R U . . .
H4 H 0.1596 -0.0604 -0.0163 0.043 Uiso 1 1 calc R U . . .
H6 H 0.0753 -0.0397 0.0976 0.043 Uiso 1 1 calc R U . . .
C11 C 0.1848(3) 0.1197(3) 0.3084(3) 0.0186(7) Uani 1 1 d . . . . .
H15 H 0.1567 0.0322 0.2994 0.022 Uiso 1 1 calc R U . . .
C12 C 0.2017(3) 0.1976(3) 0.4240(3) 0.0184(7) Uani 1 1 d . . . . .
C13 C 0.1873(3) 0.1659(3) 0.5446(3) 0.0199(7) Uani 1 1 d . . . . .
C14 C 0.1532(3) 0.0514(3) 0.5822(3) 0.0227(7) Uani 1 1 d . . . . .
H14 H 0.1331 -0.0243 0.5236 0.027 Uiso 1 1 calc R U . . .
C15 C 0.1492(3) 0.0501(3) 0.7059(3) 0.0249(8) Uani 1 1 d . . . . .
H13 H 0.1262 -0.0274 0.7319 0.030 Uiso 1 1 calc R U . . .
C16 C 0.3870(3) 0.4569(3) 0.6177(3) 0.0244(8) Uani 1 1 d . . . . .
H11 H 0.3895 0.4929 0.7051 0.037 Uiso 1 1 calc R U . . .
H10 H 0.4073 0.5244 0.5717 0.037 Uiso 1 1 calc R U . . .
H9 H 0.4497 0.3971 0.6058 0.037 Uiso 1 1 calc R U . . .
C17 C 0.0047(3) 0.6536(3) -0.0273(3) 0.0250(8) Uani 1 1 d . . . . .
H20 H -0.0226 0.7265 -0.0578 0.037 Uiso 1 1 calc R U . . .
H17 H -0.0359 0.6443 0.0476 0.037 Uiso 1 1 calc R U . . .
H21 H -0.0205 0.5775 -0.0896 0.037 Uiso 1 1 calc R U . . .
C18 C 0.2094(3) 0.6996(3) -0.0946(3) 0.0183(7) Uani 1 1 d . . . . .
C19 C 0.1606(3) 0.6915(3) -0.2142(3) 0.0199(7) Uani 1 1 d . . . . .
H22 H 0.0729 0.6631 -0.2383 0.024 Uiso 1 1 calc R U . . .
C20 C 0.2423(3) 0.7256(3) -0.2999(3) 0.0205(7) Uani 1 1 d . . . . .
C21 C 0.2180(3) 0.7238(3) -0.4306(3) 0.0218(7) Uani 1 1 d . . . . .
C22 C 0.1070(3) 0.6893(3) -0.5099(3) 0.0261(8) Uani 1 1 d . . . . .
H23 H 0.0292 0.6595 -0.4809 0.031 Uiso 1 1 calc R U . . .
C23 C 0.1120(3) 0.6993(4) -0.6321(3) 0.0304(8) Uani 1 1 d . . . . .
H25 H 0.0369 0.6765 -0.6870 0.037 Uiso 1 1 calc R U . . .
C24 C 0.2262(4) 0.7424(3) -0.6751(3) 0.0295(8) Uani 1 1 d . . . . .
H18 H 0.2282 0.7493 -0.7588 0.035 Uiso 1 1 calc R U . . .
C25 C 0.5104(3) 0.7830(4) 0.1003(4) 0.0318(9) Uani 1 1 d . . . . .
H19 H 0.5611 0.7286 0.0490 0.048 Uiso 1 1 calc R U . . .
H31 H 0.5274 0.7750 0.1861 0.048 Uiso 1 1 calc R U . . .
H32 H 0.5337 0.8707 0.0920 0.048 Uiso 1 1 calc R U . . .
C26 C 0.3405(3) 0.7411(3) -0.0587(3) 0.0202(7) Uani 1 1 d . . . . .
C27 C 0.3708(3) 0.7673(3) -0.2632(3) 0.0231(7) Uani 1 1 d . . . . .
C28 C 0.4400(3) 0.8000(3) -0.3701(3) 0.0251(8) Uani 1 1 d . . . . .
H26 H 0.5081 0.7442 -0.3869 0.030 Uiso 1 1 calc R U . . .
C29 C 0.3334(3) 0.7667(3) -0.4740(3) 0.0240(7) Uani 1 1 d . . . . .
C30 C 0.3373(3) 0.7754(3) -0.5957(3) 0.0272(8) Uani 1 1 d . . . . .
H24 H 0.4152 0.8038 -0.6252 0.033 Uiso 1 1 calc R U . . .
C31 C 0.4979(3) 0.9376(3) -0.3498(4) 0.0301(8) Uani 1 1 d . . . . .
H28 H 0.4299 0.9916 -0.3408 0.045 Uiso 1 1 calc R U . . .
H27 H 0.5441 0.9525 -0.4201 0.045 Uiso 1 1 calc R U . . .
H29 H 0.5572 0.9570 -0.2753 0.045 Uiso 1 1 calc R U . . .
C32 C 0.4201(3) 0.7756(3) -0.1433(3) 0.0244(8) Uani 1 1 d . . . . .
H30 H 0.5077 0.8046 -0.1193 0.029 Uiso 1 1 calc R U . . .

loop_
_atom_site_aniso_label
_atom_site_aniso_U_11
_atom_site_aniso_U_22
_atom_site_aniso_U_33
_atom_site_aniso_U_23
_atom_site_aniso_U_13
_atom_site_aniso_U_12
O1 0.0179(11) 0.0240(12) 0.0206(13) 0.0048(9) -0.0002(9) 0.0034(9)
O2 0.0353(14) 0.0228(12) 0.0153(13) 0.0023(9) 0.0010(10) 0.0066(10)
O3 0.0117(11) 0.0343(13) 0.0224(13) 0.0096(10) 0.0024(9) 0.0034(9)
O4 0.0131(11) 0.0370(14) 0.0227(13) 0.0037(10) -0.0023(9) 0.0050(9)
C1 0.0251(17) 0.0242(17) 0.027(2) 0.0092(14) 0.0008(14) 0.0007(13)
C2 0.0095(13) 0.0289(17) 0.0175(17) 0.0073(13) -0.0012(12) 0.0068(12)
C3 0.0121(14) 0.0205(16) 0.0266(19) 0.0041(13) -0.0005(12) 0.0033(12)
C4 0.0111(14) 0.0292(17) 0.0194(18) 0.0040(13) -0.0016(12) 0.0040(12)
C5 0.0142(15) 0.0275(17) 0.0201(18) 0.0041(13) 0.0005(12) 0.0043(12)
C6 0.0090(14) 0.0306(18) 0.0193(18) 0.0040(13) -0.0011(12) 0.0031(12)
C7 0.0114(15) 0.0350(19) 0.0194(18) 0.0038(14) -0.0022(12) 0.0036(13)
C8 0.0138(16) 0.044(2) 0.0230(19) 0.0117(15) 0.0020(13) 0.0081(14)
C9 0.0146(15) 0.0293(17) 0.0126(16) 0.0039(13) -0.0008(12) 0.0072(12)
C10 0.039(2) 0.0236(17) 0.023(2) 0.0012(14) 0.0007(15) 0.0068(15)
C11 0.0168(15) 0.0202(15) 0.0198(18) 0.0060(12) -0.0004(12) 0.0039(12)
C12 0.0116(14) 0.0282(17) 0.0160(17) 0.0047(13) -0.0018(12) 0.0059(12)
C13 0.0101(14) 0.0281(17) 0.0226(18) 0.0060(13) 0.0005(12) 0.0052(12)
C14 0.0178(16) 0.0270(17) 0.0239(19) 0.0069(14) -0.0006(13) 0.0037(13)
C15 0.0172(16) 0.0355(19) 0.026(2) 0.0147(15) 0.0034(13) 0.0057(13)
C16 0.0187(16) 0.0267(17) 0.026(2) 0.0035(14) -0.0017(14) 0.0013(13)
C17 0.0124(15) 0.0340(19) 0.029(2) 0.0085(15) 0.0019(13) 0.0025(13)
C18 0.0183(15) 0.0186(15) 0.0199(18) 0.0066(12) 0.0053(13) 0.0039(12)
C19 0.0149(15) 0.0215(16) 0.0236(18) 0.0050(13) 0.0012(13) 0.0030(12)
C20 0.0201(16) 0.0222(16) 0.0200(18) 0.0031(13) 0.0043(13) 0.0052(13)
C21 0.0223(16) 0.0196(16) 0.0234(19) 0.0021(13) 0.0052(13) 0.0041(12)
C22 0.0178(16) 0.0360(19) 0.026(2) 0.0058(15) 0.0018(14) 0.0111(14)
C23 0.0265(18) 0.041(2) 0.026(2) 0.0046(16) -0.0012(15) 0.0162(16)
C24 0.037(2) 0.0311(19) 0.025(2) 0.0098(15) 0.0085(16) 0.0164(16)
C25 0.0134(16) 0.048(2) 0.030(2) -0.0005(17) -0.0044(14) 0.0050(15)
C26 0.0161(16) 0.0226(16) 0.0215(18) 0.0020(13) 0.0014(13) 0.0040(12)
C27 0.0205(16) 0.0261(17) 0.0227(19) 0.0042(14) 0.0041(14) 0.0024(13)
C28 0.0190(16) 0.0317(18) 0.0251(19) 0.0059(14) -0.0008(14) 0.0066(14)
C29 0.0247(17) 0.0228(17) 0.0244(19) 0.0025(13) 0.0053(14) 0.0029(13)
C30 0.0293(19) 0.0242(17) 0.028(2) 0.0037(14) 0.0052(15) 0.0019(14)
C31 0.0208(17) 0.035(2) 0.035(2) 0.0082(16) 0.0001(15) 0.0038(15)
C32 0.0177(16) 0.0282(18) 0.026(2) 0.0026(14) 0.0025(14) 0.0009(13)

loop_
_atom_type_symbol
_atom_type_description
_atom_type_scat_dispersion_real
_atom_type_scat_dispersion_imag
_atom_type_scat_source
C C 0.0033 0.0016 'International Tables Vol C Tables 4.2.6.8 and 6.1.1.4'
H H 0.0000 0.0000 'International Tables Vol C Tables 4.2.6.8 and 6.1.1.4'
O O 0.0106 0.0060 'International Tables Vol C Tables 4.2.6.8 and 6.1.1.4'

loop_
_geom_angle_atom_site_label_1
_geom_angle_atom_site_label_2
_geom_angle_atom_site_label_3
_geom_angle
_geom_angle_site_symmetry_1
_geom_angle_site_symmetry_3
_geom_angle_publ_flag
C2 O1 C1 117.3(2) . . ?
C9 O2 C10 117.4(3) . . ?
C18 O3 C17 115.8(3) . . ?
C26 O4 C25 116.6(3) . . ?
O1 C1 H16 109.5 . . ?
O1 C1 H3 109.5 . . ?
H16 C1 H3 109.5 . . ?
O1 C1 H1 109.5 . . ?
H16 C1 H1 109.5 . . ?
H3 C1 H1 109.5 . . ?
O1 C2 C3 125.2(3) . . ?
O1 C2 C9 114.2(3) . . ?
C3 C2 C9 120.6(3) . . ?
C2 C3 C4 118.6(3) . . ?
C2 C3 H7 120.7 . . ?
C4 C3 H7 120.7 . . ?
C12 C4 C3 120.5(3) . . ?
C12 C4 C5 111.0(3) . . ?
C3 C4 C5 128.5(3) . . ?
C6 C5 C4 101.9(3) . . ?
C6 C5 C16 112.7(3) . . ?
C4 C5 C16 113.5(3) . . ?
C6 C5 H8 109.5 . . ?
C4 C5 H8 109.5 . . ?
C16 C5 H8 109.5 . . ?
C7 C6 C13 121.0(3) . . ?
C7 C6 C5 129.3(3) . . ?
C13 C6 C5 109.8(3) . . ?
C6 C7 C8 119.2(3) . . ?
C6 C7 H12 120.4 . . ?
C8 C7 H12 120.4 . . ?
C15 C8 C7 120.2(3) . . ?
C15 C8 H2 119.9 . . ?
C7 C8 H2 119.9 . . ?
O2 C9 C11 124.1(3) . . ?
O2 C9 C2 115.2(3) . . ?
C11 C9 C2 120.7(3) . . ?
O2 C10 H5 109.5 . . ?
O2 C10 H4 109.5 . . ?
H5 C10 H4 109.5 . . ?
O2 C10 H6 109.5 . . ?
H5 C10 H6 109.5 . . ?
H4 C10 H6 109.5 . . ?
C9 C11 C12 118.2(3) . . ?
C9 C11 H15 120.9 . . ?
C12 C11 H15 120.9 . . ?
C4 C12 C11 121.3(3) . . ?
C4 C12 C13 108.8(3) . . ?
C11 C12 C13 129.8(3) . . ?
C14 C13 C6 119.4(3) . . ?
C14 C13 C12 132.1(3) . . ?
C6 C13 C12 108.5(3) . . ?
C15 C14 C13 119.1(3) . . ?
C15 C14 H14 120.4 . . ?
C13 C14 H14 120.4 . . ?
C14 C15 C8 121.1(3) . . ?
C14 C15 H13 119.5 . . ?
C8 C15 H13 119.5 . . ?
C5 C16 H11 109.5 . . ?
C5 C16 H10 109.5 . . ?
H11 C16 H10 109.5 . . ?
C5 C16 H9 109.5 . . ?
H11 C16 H9 109.5 . . ?
H10 C16 H9 109.5 . . ?
O3 C17 H20 109.5 . . ?
O3 C17 H17 109.5 . . ?
H20 C17 H17 109.5 . . ?
O3 C17 H21 109.5 . . ?
H20 C17 H21 109.5 . . ?
H17 C17 H21 109.5 . . ?
O3 C18 C19 125.3(3) . . ?
O3 C18 C26 114.2(3) . . ?
C19 C18 C26 120.5(3) . . ?
C18 C19 C20 119.1(3) . . ?
C18 C19 H22 120.5 . . ?
C20 C19 H22 120.5 . . ?
C27 C20 C19 119.9(3) . . ?
C27 C20 C21 109.3(3) . . ?
C19 C20 C21 130.8(3) . . ?
C22 C21 C29 120.5(3) . . ?
C22 C21 C20 131.6(3) . . ?
C29 C21 C20 107.9(3) . . ?
C23 C22 C21 118.8(3) . . ?
C23 C22 H23 120.6 . . ?
C21 C22 H23 120.6 . . ?
C22 C23 C24 120.8(3) . . ?
C22 C23 H25 119.6 . . ?
C24 C23 H25 119.6 . . ?
C30 C24 C23 120.2(4) . . ?
C30 C24 H18 119.9 . . ?
C23 C24 H18 119.9 . . ?
O4 C25 H19 109.5 . . ?
O4 C25 H31 109.5 . . ?
H19 C25 H31 109.5 . . ?
O4 C25 H32 109.5 . . ?
H19 C25 H32 109.5 . . ?
H31 C25 H32 109.5 . . ?
O4 C26 C32 124.7(3) . . ?
O4 C26 C18 115.3(3) . . ?
C32 C26 C18 120.0(3) . . ?
C32 C27 C20 121.2(3) . . ?
C32 C27 C28 128.1(3) . . ?
C20 C27 C28 110.7(3) . . ?
C27 C28 C31 113.0(3) . . ?
C27 C28 C29 101.4(3) . . ?
C31 C28 C29 112.7(3) . . ?
C27 C28 H26 109.8 . . ?
C31 C28 H26 109.8 . . ?
C29 C28 H26 109.8 . . ?
C30 C29 C21 120.1(3) . . ?
C30 C29 C28 129.3(3) . . ?
C21 C29 C28 110.6(3) . . ?
C29 C30 C24 119.6(3) . . ?
C29 C30 H24 120.2 . . ?
C24 C30 H24 120.2 . . ?
C28 C31 H28 109.5 . . ?
C28 C31 H27 109.5 . . ?
H28 C31 H27 109.5 . . ?
C28 C31 H29 109.5 . . ?
H28 C31 H29 109.5 . . ?
H27 C31 H29 109.5 . . ?
C26 C32 C27 119.3(3) . . ?
C26 C32 H30 120.4 . . ?
C27 C32 H30 120.4 . . ?

loop_
_geom_bond_atom_site_label_1
_geom_bond_atom_site_label_2
_geom_bond_distance
_geom_bond_site_symmetry_2
_geom_bond_publ_flag
O1 C2 1.375(4) . ?
O1 C1 1.423(4) . ?
O2 C9 1.373(4) . ?
O2 C10 1.420(4) . ?
O3 C18 1.374(4) . ?
O3 C17 1.429(4) . ?
O4 C26 1.364(4) . ?
O4 C25 1.431(4) . ?
C1 H16 0.9800 . ?
C1 H3 0.9800 . ?
C1 H1 0.9800 . ?
C2 C3 1.389(5) . ?
C2 C9 1.408(5) . ?
C3 C4 1.398(5) . ?
C3 H7 0.9500 . ?
C4 C12 1.387(5) . ?
C4 C5 1.516(4) . ?
C5 C6 1.517(5) . ?
C5 C16 1.534(4) . ?
C5 H8 1.0000 . ?
C6 C7 1.372(5) . ?
C6 C13 1.418(5) . ?
C7 C8 1.396(5) . ?
C7 H12 0.9500 . ?
C8 C15 1.392(5) . ?
C8 H2 0.9500 . ?
C9 C11 1.386(5) . ?
C10 H5 0.9800 . ?
C10 H4 0.9800 . ?
C10 H6 0.9800 . ?
C11 C12 1.399(4) . ?
C11 H15 0.9500 . ?
C12 C13 1.458(5) . ?
C13 C14 1.399(5) . ?
C14 C15 1.383(5) . ?
C14 H14 0.9500 . ?
C15 H13 0.9500 . ?
C16 H11 0.9800 . ?
C16 H10 0.9800 . ?
C16 H9 0.9800 . ?
C17 H20 0.9800 . ?
C17 H17 0.9800 . ?
C17 H21 0.9800 . ?
C18 C19 1.377(5) . ?
C18 C26 1.417(4) . ?
C19 C20 1.402(5) . ?
C19 H22 0.9500 . ?
C20 C27 1.393(4) . ?
C20 C21 1.457(5) . ?
C21 C22 1.392(5) . ?
C21 C29 1.408(5) . ?
C22 C23 1.387(5) . ?
C22 H23 0.9500 . ?
C23 C24 1.395(5) . ?
C23 H25 0.9500 . ?
C24 C30 1.393(5) . ?
C24 H18 0.9500 . ?
C25 H19 0.9800 . ?
C25 H31 0.9800 . ?
C25 H32 0.9800 . ?
C26 C32 1.379(5) . ?
C27 C32 1.383(5) . ?
C27 C28 1.515(5) . ?
C28 C31 1.524(5) . ?
C28 C29 1.523(5) . ?
C28 H26 1.0000 . ?
C29 C30 1.377(5) . ?
C30 H24 0.9500 . ?
C31 H28 0.9800 . ?
C31 H27 0.9800 . ?
C31 H29 0.9800 . ?
C32 H30 0.9500 . ?
